data_4504596
loop_
_publ_author_name
'Adams, Christopher J.'
'Angeloni, Alessandro'
'Orpen, A. Guy'
'Podesta, Thomas J.'
'Shore, Benjamin'

_publ_section_title
;
 Crystal Synthesis of Organic&#x2212;Inorganic Hybrid Salts Based on
 Tetrachloroplatinate and -palladate Salts of Organic Cations:&#x2009;
 Formation of Linear, Two-, and Three-Dimensional
 NH&#x00B7;&#x00B7;&#x00B7;Cl Hydrogen Bond Networks
;
_journal_issue 2
_journal_name_full 'Crystal Growth &amp; Design'
_journal_page_first 411
_journal_paper_doi 10.1021/cg050362o
_journal_volume 6
_journal_year 2006
_chemical_formula_sum 'C12 H14 Cl4 N2 Pt'
_chemical_formula_weight 523.14
_chemical_name_systematic
; 
 ? 
;
_space_group_IT_number 2
_symmetry_cell_setting triclinic
_symmetry_space_group_name_Hall '-P 1'
_symmetry_space_group_name_H-M 'P -1'
_atom_sites_solution_hydrogens geom
_atom_sites_solution_primary direct
_atom_sites_solution_secondary difmap
_audit_creation_method SHELXL-97
_cell_angle_alpha 95.400(2)
_cell_angle_beta 112.432(2)
_cell_angle_gamma 107.745(2)
_cell_formula_units_Z 1
_cell_length_a 7.0701(11)
_cell_length_b 7.5429(12)
_cell_length_c 8.0694(12)
_cell_measurement_reflns_used 65
_cell_measurement_temperature 173(2)
_cell_volume 367.87(10)
_computing_cell_refinement 'Bruker Smart'
_computing_data_collection 'Bruker Smart'
_computing_data_reduction 'Bruker Saint'
_computing_molecular_graphics 'Bruker Shelxtl'
_computing_publication_material 'Bruker xcif'
_computing_structure_refinement 'SHELXL-97 (Sheldrick, 1997)'
_computing_structure_solution 'SHELXS-97 (Sheldrick, 1990)'
_diffrn_ambient_temperature 173(2)
_diffrn_measured_fraction_theta_full 0.985
_diffrn_measured_fraction_theta_max 0.985
_diffrn_measurement_device_type 'Bruker area detector'
_diffrn_measurement_method 'omega frames'
_diffrn_radiation_monochromator graphite
_diffrn_radiation_source 'fine-focus sealed tube'
_diffrn_radiation_type MoK\a
_diffrn_radiation_wavelength 0.71073
_diffrn_reflns_av_R_equivalents 0.0239
_diffrn_reflns_av_sigmaI/netI 0.0350
_diffrn_reflns_limit_h_max 9
_diffrn_reflns_limit_h_min -9
_diffrn_reflns_limit_k_max 9
_diffrn_reflns_limit_k_min -9
_diffrn_reflns_limit_l_max 10
_diffrn_reflns_limit_l_min -10
_diffrn_reflns_number 3814
_diffrn_reflns_theta_full 27.51
_diffrn_reflns_theta_max 27.51
_diffrn_reflns_theta_min 2.81
_diffrn_standards_decay_% none
_exptl_absorpt_coefficient_mu 10.248
_exptl_absorpt_correction_T_max 0.151
_exptl_absorpt_correction_T_min 0.0179
_exptl_absorpt_correction_type multi-scan
_exptl_absorpt_process_details
; 
 G. M. Sheldrick. 
 SADABS: A program for absorption correction with the Siemens SMART system; 
 University of G\"ottingen: Germany, 1996.
;
_exptl_crystal_colour orange
_exptl_crystal_density_diffrn 2.361
_exptl_crystal_density_method 'not measured'
_exptl_crystal_description block
_exptl_crystal_F_000 246
_exptl_crystal_size_max 0.4
_exptl_crystal_size_mid 0.3
_exptl_crystal_size_min 0.3
_refine_diff_density_max 1.977
_refine_diff_density_min -0.823
_refine_diff_density_rms 0.138
_refine_ls_extinction_coef 0.0078(9)
_refine_ls_extinction_expression Fc^*^=kFc[1+0.001xFc^2^\l^3^/sin(2\q)]^-1/4^
_refine_ls_extinction_method SHELXL
_refine_ls_goodness_of_fit_ref 1.031
_refine_ls_hydrogen_treatment constr
_refine_ls_matrix_type full
_refine_ls_number_parameters 89
_refine_ls_number_reflns 1652
_refine_ls_number_restraints 0
_refine_ls_restrained_S_all 1.031
_refine_ls_R_factor_all 0.0201
_refine_ls_R_factor_gt 0.0201
_refine_ls_shift/su_max 0.002
_refine_ls_shift/su_mean 0.000
_refine_ls_structure_factor_coef Fsqd
_refine_ls_weighting_details 'calc w=1/[\s^2^(Fo^2^)+(0.0228P)^2^+0.0000P] where P=(Fo^2^+2Fc^2^)/3'
_refine_ls_weighting_scheme calc
_refine_ls_wR_factor_gt 0.0459
_refine_ls_wR_factor_ref 0.0459
_reflns_number_gt 1652
_reflns_number_total 1652
_reflns_threshold_expression >2sigma(I)
_cod_data_source_file cg050362osi20050725_015150.cif
_cod_data_source_block 3
_cod_original_sg_symbol_H-M P-1
_cod_database_code 4504596

loop_
_symmetry_equiv_pos_as_xyz
'x, y, z'
'-x, -y, -z'

loop_
_atom_site_label
_atom_site_type_symbol
_atom_site_fract_x
_atom_site_fract_y
_atom_site_fract_z
_atom_site_U_iso_or_equiv
_atom_site_adp_type
_atom_site_occupancy
_atom_site_symmetry_multiplicity
_atom_site_calc_flag
_atom_site_refinement_flags
Pt1 Pt 0.5000 0.5000 0.0000 0.01996(9) Uani 1 2 d S
Cl1 Cl 0.75413(15) 0.71413(14) -0.06962(14) 0.0301(2) Uani 1 1 d .
Cl2 Cl 0.21454(15) 0.53137(14) -0.24417(13) 0.0297(2) Uani 1 1 d .
N1 N -0.2362(5) 0.2663(5) -0.2502(5) 0.0277(7) Uani 1 1 d .
H1A H -0.0937 0.3290 -0.2094 0.033 Uiso 1 1 calc R
C3 C -0.6796(6) 0.0794(6) -0.3682(5) 0.0258(8) Uani 1 1 d .
C1 C -0.3067(7) 0.1366(6) -0.1637(6) 0.0302(9) Uani 1 1 d .
H1B H -0.2036 0.1114 -0.0615 0.036 Uiso 1 1 calc R
C2 C -0.5268(7) 0.0407(6) -0.2227(6) 0.0300(9) Uani 1 1 d .
H2A H -0.5762 -0.0540 -0.1633 0.036 Uiso 1 1 calc R
C6 C -0.9215(7) -0.0218(6) -0.4182(6) 0.0296(9) Uani 1 1 d .
H6A H -0.9561 -0.1618 -0.4437 0.036 Uiso 1 1 calc R
H6B H -0.9478 0.0131 -0.3097 0.036 Uiso 1 1 calc R
C4 C -0.5998(7) 0.2130(6) -0.4581(6) 0.0303(9) Uani 1 1 d .
H4A H -0.6992 0.2410 -0.5606 0.036 Uiso 1 1 calc R
C5 C -0.3745(7) 0.3039(6) -0.3962(6) 0.0312(9) Uani 1 1 d .
H5A H -0.3187 0.3928 -0.4577 0.037 Uiso 1 1 calc R

loop_
_atom_site_aniso_label
_atom_site_aniso_U_11
_atom_site_aniso_U_22
_atom_site_aniso_U_33
_atom_site_aniso_U_23
_atom_site_aniso_U_13
_atom_site_aniso_U_12
Pt1 0.01667(12) 0.02051(12) 0.02081(12) 0.00548(8) 0.00695(8) 0.00576(8)
Cl1 0.0211(5) 0.0344(5) 0.0325(5) 0.0156(4) 0.0101(4) 0.0070(4)
Cl2 0.0203(4) 0.0342(5) 0.0303(5) 0.0144(4) 0.0070(4) 0.0074(4)
N1 0.0187(16) 0.0274(17) 0.0336(18) 0.0041(14) 0.0110(15) 0.0055(13)
C3 0.0230(19) 0.0246(19) 0.027(2) 0.0019(16) 0.0105(17) 0.0070(15)
C1 0.027(2) 0.031(2) 0.031(2) 0.0093(17) 0.0106(18) 0.0113(17)
C2 0.026(2) 0.030(2) 0.032(2) 0.0085(17) 0.0124(18) 0.0074(17)
C6 0.026(2) 0.033(2) 0.030(2) 0.0106(17) 0.0111(17) 0.0098(17)
C4 0.027(2) 0.035(2) 0.027(2) 0.0082(17) 0.0080(18) 0.0146(18)
C5 0.033(2) 0.029(2) 0.034(2) 0.0108(18) 0.0173(19) 0.0098(17)

loop_
_atom_type_symbol
_atom_type_description
_atom_type_scat_dispersion_real
_atom_type_scat_dispersion_imag
_atom_type_scat_source
C C 0.0033 0.0016 'International Tables Vol C Tables 4.2.6.8 and 6.1.1.4'
H H 0.0000 0.0000 'International Tables Vol C Tables 4.2.6.8 and 6.1.1.4'
N N 0.0061 0.0033 'International Tables Vol C Tables 4.2.6.8 and 6.1.1.4'
Cl Cl 0.1484 0.1585 'International Tables Vol C Tables 4.2.6.8 and 6.1.1.4'
Pt Pt -1.7033 8.3905 'International Tables Vol C Tables 4.2.6.8 and 6.1.1.4'

loop_
_geom_angle_atom_site_label_1
_geom_angle_atom_site_label_2
_geom_angle_atom_site_label_3
_geom_angle
_geom_angle_site_symmetry_1
_geom_angle_site_symmetry_3
Cl1 Pt1 Cl1 180.0 . 2_665
Cl1 Pt1 Cl2 89.54(3) . 2_665
Cl1 Pt1 Cl2 90.46(3) 2_665 2_665
Cl1 Pt1 Cl2 90.46(3) . .
Cl1 Pt1 Cl2 89.54(3) 2_665 .
Cl2 Pt1 Cl2 180.0 2_665 .
C5 N1 C1 122.3(4) . .
C2 C3 C4 117.7(4) . .
C2 C3 C6 118.3(3) . .
C4 C3 C6 124.0(4) . .
N1 C1 C2 119.7(4) . .
C1 C2 C3 120.9(4) . .
C6 C6 C3 115.4(4) 2_354 .
C5 C4 C3 119.4(4) . .
N1 C5 C4 119.9(4) . .

loop_
_geom_bond_atom_site_label_1
_geom_bond_atom_site_label_2
_geom_bond_distance
_geom_bond_site_symmetry_2
Pt1 Cl1 2.3075(9) .
Pt1 Cl1 2.3075(9) 2_665
Pt1 Cl2 2.3141(10) 2_665
Pt1 Cl2 2.3142(10) .
N1 C5 1.333(5) .
N1 C1 1.338(5) .
C3 C2 1.385(6) .
C3 C4 1.401(6) .
C3 C6 1.513(5) .
C1 C2 1.362(6) .
C6 C6 1.507(8) 2_354
C4 C5 1.385(6) .
